data_4031008
loop_
_publ_author_name
'Listunov, Dymytrii'
'Fabing, Isabelle'
'Saffon-Merceron, Nathalie'
'Gaspard, Hafida'
'Volovenko, Yulian'
'Maraval, Val\'erie'
'Chauvin, Remi'
'G\'enisson, Yves'

_publ_section_title
;
 Asymmetric synthesis and biological evaluation of natural or bioinspired
 cytotoxic c2-symmetrical lipids with two terminal chiral alkynylcarbinol
 pharmacophores.
;
_journal_issue 11
_journal_name_full 'The Journal of organic chemistry'
_journal_page_first 5386
_journal_page_last 5394
_journal_paper_doi 10.1021/acs.joc.5b00494
_journal_volume 80
_journal_year 2015
_chemical_absolute_configuration ad
_chemical_formula_sum 'C40 H63 N O2 Si'
_chemical_formula_weight 618.00
_space_group_crystal_system monoclinic
_space_group_IT_number 5
_space_group_name_Hall 'C 2y'
_space_group_name_H-M_alt 'C 1 2 1'
_symmetry_space_group_name_Hall 'C 2y'
_symmetry_space_group_name_H-M 'C 1 2 1'
_atom_sites_solution_hydrogens mixed
_audit_creation_method SHELXL-2014/6
_cell_angle_alpha 90
_cell_angle_beta 96.439(7)
_cell_angle_gamma 90
_cell_formula_units_Z 4
_cell_length_a 23.139(5)
_cell_length_b 7.1275(15)
_cell_length_c 23.454(5)
_cell_measurement_reflns_used 1849
_cell_measurement_temperature 193(2)
_cell_measurement_theta_max 16.81
_cell_measurement_theta_min 3.74
_cell_volume 3843.7(14)
_computing_cell_refinement 'Bruker SAINT'
_computing_data_collection 'Bruker APEX2'
_computing_data_reduction 'Bruker SAINT'
_computing_molecular_graphics 'Bruker SHELXTL'
_computing_publication_material 'Bruker SHELXTL'
_computing_structure_refinement 'SHELXL-2014/6 (Sheldrick, 2014)'
_computing_structure_solution 'SHELXS-97 (Sheldrick 2008)'
_diffrn_ambient_temperature 193(2)
_diffrn_measured_fraction_theta_full 0.964
_diffrn_measured_fraction_theta_max 0.984
_diffrn_measurement_device_type 'Bruker kappa APEX-II CCD Quazar'
_diffrn_measurement_method 'phi and omega scans'
_diffrn_radiation_type MoK\a
_diffrn_radiation_wavelength 0.71073
_diffrn_reflns_av_R_equivalents 0.1282
_diffrn_reflns_av_unetI/netI 0.1540
_diffrn_reflns_laue_measured_fraction_full 0.964
_diffrn_reflns_laue_measured_fraction_max 0.984
_diffrn_reflns_limit_h_max 27
_diffrn_reflns_limit_h_min -27
_diffrn_reflns_limit_k_max 8
_diffrn_reflns_limit_k_min -8
_diffrn_reflns_limit_l_max 27
_diffrn_reflns_limit_l_min -27
_diffrn_reflns_number 29492
_diffrn_reflns_point_group_measured_fraction_full 0.944
_diffrn_reflns_point_group_measured_fraction_max 0.964
_diffrn_reflns_theta_full 25.242
_diffrn_reflns_theta_max 25.025
_diffrn_reflns_theta_min 5.218
_exptl_absorpt_coefficient_mu 0.093
_exptl_absorpt_correction_T_max 0.7452
_exptl_absorpt_correction_T_min 0.6615
_exptl_absorpt_correction_type multi-scan
_exptl_absorpt_process_details 'SADABS (Bruker-AXS)'
_exptl_crystal_colour colourless
_exptl_crystal_density_diffrn 1.068
_exptl_crystal_description needle
_exptl_crystal_F_000 1360
_exptl_crystal_size_max 0.600
_exptl_crystal_size_mid 0.040
_exptl_crystal_size_min 0.020
_refine_diff_density_max 0.187
_refine_diff_density_min -0.201
_refine_diff_density_rms 0.044
_refine_ls_abs_structure_details
; 
 Flack x determined using 1151 quotients [(I+)-(I-)]/[(I+)+(I-)] 
 (Parsons, Flack and Wagner, Acta Cryst. B69 (2013) 249-259). 
;
_refine_ls_abs_structure_Flack -0.08(16)
_refine_ls_extinction_method none
_refine_ls_goodness_of_fit_ref 1.013
_refine_ls_hydrogen_treatment mixed
_refine_ls_matrix_type full
_refine_ls_number_parameters 407
_refine_ls_number_reflns 6571
_refine_ls_number_restraints 1
_refine_ls_restrained_S_all 1.013
_refine_ls_R_factor_all 0.1594
_refine_ls_R_factor_gt 0.0653
_refine_ls_shift/su_max 0.000
_refine_ls_shift/su_mean 0.000
_refine_ls_structure_factor_coef Fsqd
_refine_ls_weighting_details 'w=1/[\s^2^(Fo^2^)+(0.0476P)^2^+0.1166P] where P=(Fo^2^+2Fc^2^)/3'
_refine_ls_weighting_scheme calc
_refine_ls_wR_factor_gt 0.1086
_refine_ls_wR_factor_ref 0.1370
_reflns_Friedel_coverage 0.801
_reflns_friedel_fraction_full 0.919
_reflns_friedel_fraction_max 0.940
_reflns_number_gt 3566
_reflns_number_total 6571
_reflns_threshold_expression 'I > 2\s(I)'
_cod_data_source_file jo5b00494_si_002.cif
_cod_data_source_block 12
_cod_depositor_comments 'Adding full bibliography for 4031008--4031009.cif.'
_cod_original_cell_volume 3843.8(14)
_cod_database_code 4031008
_shelx_space_group_comment
; 
The symmetry employed for this shelxl refinement is uniquely defined 
by the following loop, which should always be used as a source of 
symmetry information in preference to the above space-group names. 
They are only intended as comments. 
;
_shelx_estimated_absorpt_t_min 0.946
_shelx_estimated_absorpt_t_max 0.998
_shelxl_version_number 2014/6

loop_
_space_group_symop_operation_xyz
'x, y, z'
'-x, y, -z'
'x+1/2, y+1/2, z'
'-x+1/2, y+1/2, -z'

loop_
_atom_site_label
_atom_site_type_symbol
_atom_site_fract_x
_atom_site_fract_y
_atom_site_fract_z
_atom_site_U_iso_or_equiv
_atom_site_adp_type
_atom_site_occupancy
_atom_site_site_symmetry_order
_atom_site_calc_flag
_atom_site_refinement_flags_posn
_atom_site_refinement_flags_adp
Si1 Si 0.52588(6) 0.5126(3) 0.67299(6) 0.0337(4) Uani 1 1 d . .
O1 O 0.71942(16) 0.1630(6) 0.68814(15) 0.0405(11) Uani 1 1 d . .
O2 O 0.7458(2) -0.1171(7) 0.72715(18) 0.0650(15) Uani 1 1 d . .
N1 N 0.7626(2) -0.0387(8) 0.6360(2) 0.0392(15) Uani 1 1 d . .
H1 H 0.751(2) 0.033(10) 0.613(2) 0.047 Uiso 1 1 d . U
C1 C 0.7429(2) -0.0110(11) 0.6875(2) 0.0376(16) Uani 1 1 d . .
C2 C 0.7888(2) -0.2010(10) 0.6165(2) 0.0364(15) Uani 1 1 d . .
C3 C 0.7978(3) -0.3564(11) 0.6500(3) 0.0503(18) Uani 1 1 d . .
H3 H 0.7860 -0.3576 0.6875 0.060 Uiso 1 1 calc R U
C4 C 0.8244(3) -0.5146(11) 0.6290(3) 0.0562(19) Uani 1 1 d . .
H4 H 0.8305 -0.6224 0.6528 0.067 Uiso 1 1 calc R U
C5 C 0.8419(2) -0.5178(12) 0.5755(3) 0.059(2) Uani 1 1 d . .
H5 H 0.8596 -0.6271 0.5621 0.071 Uiso 1 1 calc R U
C6 C 0.8336(2) -0.3588(11) 0.5403(3) 0.0465(18) Uani 1 1 d . .
C7 C 0.8507(3) -0.3565(13) 0.4837(3) 0.061(2) Uani 1 1 d . .
H7 H 0.8690 -0.4640 0.4699 0.074 Uiso 1 1 calc R U
C8 C 0.8413(3) -0.2035(14) 0.4490(3) 0.061(2) Uani 1 1 d . .
H8 H 0.8529 -0.2052 0.4115 0.074 Uiso 1 1 calc R U
C9 C 0.8147(2) -0.0448(11) 0.4687(3) 0.052(2) Uani 1 1 d . .
H9 H 0.8080 0.0614 0.4445 0.062 Uiso 1 1 calc R U
C10 C 0.7983(2) -0.0412(10) 0.5230(2) 0.0438(18) Uani 1 1 d . .
H10 H 0.7810 0.0693 0.5361 0.053 Uiso 1 1 calc R U
C11 C 0.8063(2) -0.1974(10) 0.5600(2) 0.0366(15) Uani 1 1 d . .
C12 C 0.6914(2) 0.2122(9) 0.7388(2) 0.0387(17) Uani 1 1 d . .
H12 H 0.6843 0.0966 0.7611 0.046 Uiso 1 1 calc R U
C13 C 0.6357(3) 0.3012(9) 0.7175(2) 0.0343(15) Uani 1 1 d . .
C14 C 0.5907(3) 0.3779(9) 0.6999(2) 0.0347(16) Uani 1 1 d . .
C15 C 0.5495(3) 0.7654(9) 0.6787(2) 0.0429(17) Uani 1 1 d . .
H15 H 0.5152 0.8451 0.6650 0.051 Uiso 1 1 calc R U
C16 C 0.5978(3) 0.8080(11) 0.6412(3) 0.060(2) Uani 1 1 d . .
H16A H 0.6079 0.9414 0.6442 0.090 Uiso 1 1 calc R U
H16B H 0.5843 0.7775 0.6011 0.090 Uiso 1 1 calc R U
H16C H 0.6322 0.7323 0.6540 0.090 Uiso 1 1 calc R U
C17 C 0.5692(3) 0.8188(11) 0.7410(3) 0.059(2) Uani 1 1 d . .
H17A H 0.6033 0.7442 0.7552 0.088 Uiso 1 1 calc R U
H17B H 0.5376 0.7941 0.7645 0.088 Uiso 1 1 calc R U
H17C H 0.5792 0.9524 0.7430 0.088 Uiso 1 1 calc R U
C18 C 0.4680(2) 0.4613(9) 0.7207(2) 0.0406(18) Uani 1 1 d . .
H18 H 0.4852 0.4959 0.7604 0.049 Uiso 1 1 calc R U
C19 C 0.4141(3) 0.5836(11) 0.7080(3) 0.062(2) Uani 1 1 d . .
H19A H 0.3953 0.5555 0.6694 0.094 Uiso 1 1 calc R U
H19B H 0.4253 0.7161 0.7102 0.094 Uiso 1 1 calc R U
H19C H 0.3869 0.5577 0.7362 0.094 Uiso 1 1 calc R U
C20 C 0.4524(3) 0.2522(10) 0.7234(3) 0.063(2) Uani 1 1 d . .
H20A H 0.4279 0.2317 0.7543 0.094 Uiso 1 1 calc R U
H20B H 0.4881 0.1780 0.7309 0.094 Uiso 1 1 calc R U
H20C H 0.4313 0.2136 0.6867 0.094 Uiso 1 1 calc R U
C21 C 0.5077(3) 0.4449(10) 0.5959(2) 0.046(2) Uani 1 1 d . .
H21 H 0.5432 0.4725 0.5767 0.055 Uiso 1 1 calc R U
C22 C 0.4588(3) 0.5659(13) 0.5648(3) 0.074(3) Uani 1 1 d . .
H22A H 0.4526 0.5302 0.5242 0.111 Uiso 1 1 calc R U
H22B H 0.4698 0.6985 0.5680 0.111 Uiso 1 1 calc R U
H22C H 0.4228 0.5460 0.5824 0.111 Uiso 1 1 calc R U
C23 C 0.4955(3) 0.2340(12) 0.5865(3) 0.075(3) Uani 1 1 d . .
H23A H 0.4576 0.2029 0.5991 0.113 Uiso 1 1 calc R U
H23B H 0.5260 0.1609 0.6088 0.113 Uiso 1 1 calc R U
H23C H 0.4951 0.2041 0.5457 0.113 Uiso 1 1 calc R U
C24 C 0.7290(2) 0.3470(10) 0.7758(3) 0.0445(17) Uani 1 1 d . .
H24 H 0.7416 0.4582 0.7586 0.053 Uiso 1 1 calc R U
C25 C 0.7450(3) 0.3204(11) 0.8291(3) 0.0541(19) Uani 1 1 d . .
H25 H 0.7340 0.2041 0.8444 0.065 Uiso 1 1 calc R U
C26 C 0.7794(3) 0.4521(10) 0.8707(3) 0.0498(19) Uani 1 1 d . .
H26A H 0.7537 0.4960 0.8989 0.060 Uiso 1 1 calc R U
H26B H 0.8115 0.3802 0.8920 0.060 Uiso 1 1 calc R U
C27 C 0.8051(3) 0.6222(10) 0.8443(2) 0.0480(19) Uani 1 1 d . .
H27A H 0.7733 0.6952 0.8230 0.058 Uiso 1 1 calc R U
H27B H 0.8314 0.5796 0.8164 0.058 Uiso 1 1 calc R U
C28 C 0.8390(3) 0.7501(9) 0.8882(2) 0.0455(18) Uani 1 1 d . .
H28A H 0.8123 0.7983 0.9150 0.055 Uiso 1 1 calc R U
H28B H 0.8697 0.6761 0.9108 0.055 Uiso 1 1 calc R U
C29 C 0.8665(3) 0.9134(9) 0.8608(2) 0.0459(18) Uani 1 1 d . .
H29A H 0.8357 0.9843 0.8373 0.055 Uiso 1 1 calc R U
H29B H 0.8936 0.8641 0.8346 0.055 Uiso 1 1 calc R U
C30 C 0.8996(3) 1.0476(10) 0.9027(2) 0.0479(18) Uani 1 1 d . .
H30A H 0.9299 0.9768 0.9270 0.057 Uiso 1 1 calc R U
H30B H 0.8724 1.1010 0.9282 0.057 Uiso 1 1 calc R U
C31 C 0.9284(3) 1.2077(10) 0.8732(3) 0.0490(19) Uani 1 1 d . .
H31A H 0.9551 1.1529 0.8475 0.059 Uiso 1 1 calc R U
H31B H 0.8978 1.2769 0.8487 0.059 Uiso 1 1 calc R U
C32 C 0.9620(3) 1.3459(10) 0.9126(2) 0.0477(18) Uani 1 1 d . .
H32A H 0.9930 1.2778 0.9367 0.057 Uiso 1 1 calc R U
H32B H 0.9355 1.4010 0.9384 0.057 Uiso 1 1 calc R U
C33 C 0.9895(3) 1.5035(11) 0.8814(2) 0.0496(17) Uani 1 1 d . .
H33A H 1.0158 1.4481 0.8555 0.060 Uiso 1 1 calc R U
H33B H 0.9584 1.5715 0.8574 0.060 Uiso 1 1 calc R U
C34 C 1.0235(3) 1.6428(10) 0.9205(3) 0.0501(17) Uani 1 1 d . .
H34A H 1.0542 1.5746 0.9450 0.060 Uiso 1 1 calc R U
H34B H 0.9970 1.6995 0.9461 0.060 Uiso 1 1 calc R U
C35 C 1.0516(3) 1.7990(10) 0.8892(3) 0.0500(18) Uani 1 1 d . .
H35A H 1.0779 1.7425 0.8634 0.060 Uiso 1 1 calc R U
H35B H 1.0209 1.8682 0.8650 0.060 Uiso 1 1 calc R U
C36 C 1.0859(3) 1.9364(10) 0.9286(3) 0.055(2) Uani 1 1 d . .
H36A H 1.1172 1.8669 0.9520 0.066 Uiso 1 1 calc R U
H36B H 1.0598 1.9890 0.9552 0.066 Uiso 1 1 calc R U
C37 C 1.1133(3) 2.0982(10) 0.8990(3) 0.051(2) Uani 1 1 d . .
H37A H 1.1399 2.0469 0.8726 0.061 Uiso 1 1 calc R U
H37B H 1.0823 2.1692 0.8758 0.061 Uiso 1 1 calc R U
C38 C 1.1469(3) 2.2306(9) 0.9408(3) 0.0482(19) Uani 1 1 d . .
H38A H 1.1777 2.1585 0.9640 0.058 Uiso 1 1 calc R U
H38B H 1.1202 2.2800 0.9674 0.058 Uiso 1 1 calc R U
C39 C 1.1749(3) 2.3949(10) 0.9135(3) 0.053(2) Uani 1 1 d . .
H39A H 1.1443 2.4692 0.8907 0.064 Uiso 1 1 calc R U
H39B H 1.2018 2.3470 0.8869 0.064 Uiso 1 1 calc R U
C40 C 1.2085(3) 2.5224(13) 0.9582(3) 0.073(2) Uani 1 1 d . .
H40A H 1.1818 2.5727 0.9840 0.110 Uiso 1 1 calc R U
H40B H 1.2260 2.6262 0.9387 0.110 Uiso 1 1 calc R U
H40C H 1.2392 2.4499 0.9804 0.110 Uiso 1 1 calc R U

loop_
_atom_site_aniso_label
_atom_site_aniso_U_11
_atom_site_aniso_U_22
_atom_site_aniso_U_33
_atom_site_aniso_U_23
_atom_site_aniso_U_13
_atom_site_aniso_U_12
Si1 0.0395(9) 0.0335(12) 0.0289(9) 0.0012(9) 0.0068(7) 0.0030(9)
O1 0.049(3) 0.033(3) 0.042(2) 0.005(2) 0.0155(19) 0.015(2)
O2 0.097(4) 0.061(4) 0.040(3) 0.019(3) 0.020(2) 0.041(3)
N1 0.045(3) 0.035(5) 0.038(3) 0.005(2) 0.007(3) 0.013(3)
C1 0.039(3) 0.041(5) 0.034(4) 0.003(4) 0.006(3) 0.005(4)
C2 0.034(3) 0.031(5) 0.044(4) 0.003(3) 0.004(3) 0.003(3)
C3 0.047(4) 0.040(5) 0.065(4) 0.004(4) 0.012(3) 0.004(4)
C4 0.054(4) 0.030(5) 0.083(5) 0.003(4) -0.001(4) 0.002(4)
C5 0.045(4) 0.035(6) 0.099(6) -0.017(5) 0.014(4) 0.004(4)
C6 0.033(4) 0.048(6) 0.059(5) -0.023(4) 0.007(3) 0.001(3)
C7 0.041(4) 0.069(7) 0.075(5) -0.039(5) 0.011(4) -0.008(4)
C8 0.035(4) 0.107(8) 0.043(4) -0.025(5) 0.007(3) -0.007(5)
C9 0.042(4) 0.073(7) 0.041(4) -0.003(4) 0.008(3) 0.007(4)
C10 0.035(3) 0.056(6) 0.040(4) -0.005(3) 0.007(3) 0.005(3)
C11 0.033(3) 0.036(5) 0.040(4) -0.007(3) 0.001(3) 0.000(3)
C12 0.040(4) 0.047(5) 0.030(3) 0.005(3) 0.006(3) 0.008(3)
C13 0.047(4) 0.028(4) 0.028(3) -0.003(3) 0.005(3) -0.006(3)
C14 0.042(4) 0.024(4) 0.038(4) -0.003(3) 0.008(3) 0.001(3)
C15 0.048(4) 0.034(5) 0.046(4) 0.008(3) 0.004(3) -0.001(3)
C16 0.066(5) 0.053(6) 0.062(4) 0.013(4) 0.015(4) -0.011(4)
C17 0.081(5) 0.033(5) 0.062(5) -0.006(4) 0.008(4) -0.009(4)
C18 0.048(4) 0.042(6) 0.033(3) 0.000(3) 0.007(3) 0.003(3)
C19 0.048(4) 0.082(7) 0.060(4) 0.013(4) 0.017(3) 0.021(4)
C20 0.077(5) 0.051(6) 0.066(5) 0.005(4) 0.034(4) -0.013(4)
C21 0.039(4) 0.065(6) 0.034(3) -0.002(3) 0.008(3) -0.002(3)
C22 0.051(4) 0.133(9) 0.038(4) 0.005(4) -0.001(3) 0.020(5)
C23 0.092(6) 0.083(8) 0.051(5) -0.021(4) 0.011(4) -0.032(5)
C24 0.044(4) 0.058(5) 0.032(4) 0.005(3) 0.005(3) -0.001(3)
C25 0.058(5) 0.060(6) 0.046(4) 0.006(4) 0.010(4) 0.004(4)
C26 0.049(4) 0.054(6) 0.047(4) -0.003(4) 0.006(3) 0.003(4)
C27 0.047(4) 0.059(6) 0.037(4) -0.002(4) 0.004(3) 0.013(4)
C28 0.048(4) 0.049(5) 0.038(4) -0.006(3) 0.001(3) 0.007(3)
C29 0.057(4) 0.043(5) 0.037(4) -0.001(3) 0.003(3) 0.011(3)
C30 0.061(4) 0.044(6) 0.039(4) -0.006(4) 0.007(3) 0.010(4)
C31 0.058(4) 0.048(5) 0.042(4) -0.001(4) 0.012(3) 0.015(4)
C32 0.059(4) 0.045(5) 0.040(4) 0.002(4) 0.009(3) 0.012(4)
C33 0.061(4) 0.048(5) 0.041(3) -0.005(4) 0.010(3) 0.010(4)
C34 0.066(5) 0.043(5) 0.041(4) 0.004(4) 0.005(3) 0.010(4)
C35 0.063(4) 0.046(5) 0.041(4) 0.000(4) 0.004(3) 0.015(4)
C36 0.072(5) 0.046(6) 0.045(4) 0.008(4) 0.000(4) 0.011(4)
C37 0.058(5) 0.055(6) 0.041(4) 0.002(4) 0.007(3) 0.015(4)
C38 0.061(4) 0.038(5) 0.044(4) 0.004(4) 0.003(3) 0.008(4)
C39 0.055(4) 0.055(6) 0.050(4) -0.001(4) 0.013(3) 0.005(4)
C40 0.091(5) 0.068(6) 0.060(4) -0.006(5) 0.007(4) -0.004(5)

loop_
_atom_type_symbol
_atom_type_description
_atom_type_scat_dispersion_real
_atom_type_scat_dispersion_imag
_atom_type_scat_source
C C 0.0033 0.0016 'International Tables Vol C Tables 4.2.6.8 and 6.1.1.4'
H H 0.0000 0.0000 'International Tables Vol C Tables 4.2.6.8 and 6.1.1.4'
N N 0.0061 0.0033 'International Tables Vol C Tables 4.2.6.8 and 6.1.1.4'
O O 0.0106 0.0060 'International Tables Vol C Tables 4.2.6.8 and 6.1.1.4'
Si Si 0.0817 0.0704 'International Tables Vol C Tables 4.2.6.8 and 6.1.1.4'

loop_
_geom_angle_atom_site_label_1
_geom_angle_atom_site_label_2
_geom_angle_atom_site_label_3
_geom_angle
C14 Si1 C21 106.5(3)
C14 Si1 C18 107.7(3)
C21 Si1 C18 115.4(3)
C14 Si1 C15 104.9(3)
C21 Si1 C15 110.3(3)
C18 Si1 C15 111.4(3)
C1 O1 C12 116.4(4)
C1 N1 C2 127.7(6)
C1 N1 H1 114(5)
C2 N1 H1 116(5)
O2 C1 N1 127.5(7)
O2 C1 O1 123.9(5)
N1 C1 O1 108.6(5)
C3 C2 N1 121.7(5)
C3 C2 C11 120.6(6)
N1 C2 C11 117.7(6)
C2 C3 C4 119.9(6)
C2 C3 H3 120.1
C4 C3 H3 120.1
C5 C4 C3 121.7(7)
C5 C4 H4 119.2
C3 C4 H4 119.2
C4 C5 C6 119.7(7)
C4 C5 H5 120.2
C6 C5 H5 120.2
C5 C6 C11 120.0(6)
C5 C6 C7 121.5(7)
C11 C6 C7 118.5(7)
C8 C7 C6 121.4(7)
C8 C7 H7 119.3
C6 C7 H7 119.3
C7 C8 C9 120.0(6)
C7 C8 H8 120.0
C9 C8 H8 120.0
C10 C9 C8 120.2(7)
C10 C9 H9 119.9
C8 C9 H9 119.9
C9 C10 C11 121.7(6)
C9 C10 H10 119.1
C11 C10 H10 119.1
C10 C11 C6 118.2(6)
C10 C11 C2 123.6(6)
C6 C11 C2 118.2(6)
O1 C12 C13 106.1(4)
O1 C12 C24 110.0(5)
C13 C12 C24 110.4(5)
O1 C12 H12 110.1
C13 C12 H12 110.1
C24 C12 H12 110.1
C14 C13 C12 178.5(7)
C13 C14 Si1 175.2(6)
C17 C15 C16 110.0(5)
C17 C15 Si1 111.1(4)
C16 C15 Si1 112.0(5)
C17 C15 H15 107.9
C16 C15 H15 107.9
Si1 C15 H15 107.9
C15 C16 H16A 109.5
C15 C16 H16B 109.5
H16A C16 H16B 109.5
C15 C16 H16C 109.5
H16A C16 H16C 109.5
H16B C16 H16C 109.5
C15 C17 H17A 109.5
C15 C17 H17B 109.5
H17A C17 H17B 109.5
C15 C17 H17C 109.5
H17A C17 H17C 109.5
H17B C17 H17C 109.5
C19 C18 C20 111.8(6)
C19 C18 Si1 113.3(4)
C20 C18 Si1 113.6(4)
C19 C18 H18 105.8
C20 C18 H18 105.8
Si1 C18 H18 105.8
C18 C19 H19A 109.5
C18 C19 H19B 109.5
H19A C19 H19B 109.5
C18 C19 H19C 109.5
H19A C19 H19C 109.5
H19B C19 H19C 109.5
C18 C20 H20A 109.5
C18 C20 H20B 109.5
H20A C20 H20B 109.5
C18 C20 H20C 109.5
H20A C20 H20C 109.5
H20B C20 H20C 109.5
C22 C21 C23 111.5(6)
C22 C21 Si1 112.7(5)
C23 C21 Si1 114.0(5)
C22 C21 H21 106.0
C23 C21 H21 106.0
Si1 C21 H21 106.0
C21 C22 H22A 109.5
C21 C22 H22B 109.5
H22A C22 H22B 109.5
C21 C22 H22C 109.5
H22A C22 H22C 109.5
H22B C22 H22C 109.5
C21 C23 H23A 109.5
C21 C23 H23B 109.5
H23A C23 H23B 109.5
C21 C23 H23C 109.5
H23A C23 H23C 109.5
H23B C23 H23C 109.5
C25 C24 C12 123.7(7)
C25 C24 H24 118.2
C12 C24 H24 118.2
C24 C25 C26 127.7(7)
C24 C25 H25 116.2
C26 C25 H25 116.2
C27 C26 C25 115.9(5)
C27 C26 H26A 108.3
C25 C26 H26A 108.3
C27 C26 H26B 108.3
C25 C26 H26B 108.3
H26A C26 H26B 107.4
C26 C27 C28 113.5(5)
C26 C27 H27A 108.9
C28 C27 H27A 108.9
C26 C27 H27B 108.9
C28 C27 H27B 108.9
H27A C27 H27B 107.7
C29 C28 C27 112.6(5)
C29 C28 H28A 109.1
C27 C28 H28A 109.1
C29 C28 H28B 109.1
C27 C28 H28B 109.1
H28A C28 H28B 107.8
C28 C29 C30 114.7(5)
C28 C29 H29A 108.6
C30 C29 H29A 108.6
C28 C29 H29B 108.6
C30 C29 H29B 108.6
H29A C29 H29B 107.6
C29 C30 C31 113.0(5)
C29 C30 H30A 109.0
C31 C30 H30A 109.0
C29 C30 H30B 109.0
C31 C30 H30B 109.0
H30A C30 H30B 107.8
C32 C31 C30 115.6(5)
C32 C31 H31A 108.4
C30 C31 H31A 108.4
C32 C31 H31B 108.4
C30 C31 H31B 108.4
H31A C31 H31B 107.4
C31 C32 C33 113.8(5)
C31 C32 H32A 108.8
C33 C32 H32A 108.8
C31 C32 H32B 108.8
C33 C32 H32B 108.8
H32A C32 H32B 107.7
C34 C33 C32 114.3(5)
C34 C33 H33A 108.7
C32 C33 H33A 108.7
C34 C33 H33B 108.7
C32 C33 H33B 108.7
H33A C33 H33B 107.6
C33 C34 C35 114.3(5)
C33 C34 H34A 108.7
C35 C34 H34A 108.7
C33 C34 H34B 108.7
C35 C34 H34B 108.7
H34A C34 H34B 107.6
C36 C35 C34 113.8(5)
C36 C35 H35A 108.8
C34 C35 H35A 108.8
C36 C35 H35B 108.8
C34 C35 H35B 108.8
H35A C35 H35B 107.7
C35 C36 C37 115.4(5)
C35 C36 H36A 108.4
C37 C36 H36A 108.4
C35 C36 H36B 108.4
C37 C36 H36B 108.4
H36A C36 H36B 107.5
C38 C37 C36 112.8(5)
C38 C37 H37A 109.0
C36 C37 H37A 109.0
C38 C37 H37B 109.0
C36 C37 H37B 109.0
H37A C37 H37B 107.8
C37 C38 C39 114.9(5)
C37 C38 H38A 108.5
C39 C38 H38A 108.5
C37 C38 H38B 108.5
C39 C38 H38B 108.5
H38A C38 H38B 107.5
C38 C39 C40 112.1(5)
C38 C39 H39A 109.2
C40 C39 H39A 109.2
C38 C39 H39B 109.2
C40 C39 H39B 109.2
H39A C39 H39B 107.9
C39 C40 H40A 109.5
C39 C40 H40B 109.5
H40A C40 H40B 109.5
C39 C40 H40C 109.5
H40A C40 H40C 109.5
H40B C40 H40C 109.5

loop_
_geom_bond_atom_site_label_1
_geom_bond_atom_site_label_2
_geom_bond_distance
Si1 C14 1.833(7)
Si1 C21 1.874(6)
Si1 C18 1.875(5)
Si1 C15 1.883(6)
O1 C1 1.355(8)
O1 C12 1.459(6)
O2 C1 1.195(7)
N1 C1 1.352(7)
N1 C2 1.406(8)
N1 H1 0.78(6)
C2 C3 1.361(9)
C2 C11 1.428(7)
C3 C4 1.400(9)
C3 H3 0.9500
C4 C5 1.361(9)
C4 H4 0.9500
C5 C6 1.404(10)
C5 H5 0.9500
C6 C11 1.415(9)
C6 C7 1.427(9)
C7 C8 1.363(10)
C7 H7 0.9500
C8 C9 1.390(10)
C8 H8 0.9500
C9 C10 1.369(7)
C9 H9 0.9500
C10 C11 1.411(8)
C10 H10 0.9500
C12 C13 1.474(8)
C12 C24 1.505(9)
C12 H12 1.0000
C13 C14 1.205(7)
C15 C17 1.527(8)
C15 C16 1.529(7)
C15 H15 1.0000
C16 H16A 0.9800
C16 H16B 0.9800
C16 H16C 0.9800
C17 H17A 0.9800
C17 H17B 0.9800
C17 H17C 0.9800
C18 C19 1.525(8)
C18 C20 1.536(9)
C18 H18 1.0000
C19 H19A 0.9800
C19 H19B 0.9800
C19 H19C 0.9800
C20 H20A 0.9800
C20 H20B 0.9800
C20 H20C 0.9800
C21 C22 1.539(9)
C21 C23 1.540(9)
C21 H21 1.0000
C22 H22A 0.9800
C22 H22B 0.9800
C22 H22C 0.9800
C23 H23A 0.9800
C23 H23B 0.9800
C23 H23C 0.9800
C24 C25 1.276(7)
C24 H24 0.9500
C25 C26 1.515(9)
C25 H25 0.9500
C26 C27 1.512(9)
C26 H26A 0.9900
C26 H26B 0.9900
C27 C28 1.524(8)
C27 H27A 0.9900
C27 H27B 0.9900
C28 C29 1.506(8)
C28 H28A 0.9900
C28 H28B 0.9900
C29 C30 1.516(8)
C29 H29A 0.9900
C29 H29B 0.9900
C30 C31 1.526(8)
C30 H30A 0.9900
C30 H30B 0.9900
C31 C32 1.506(9)
C31 H31A 0.9900
C31 H31B 0.9900
C32 C33 1.518(9)
C32 H32A 0.9900
C32 H32B 0.9900
C33 C34 1.511(9)
C33 H33A 0.9900
C33 H33B 0.9900
C34 C35 1.520(9)
C34 H34A 0.9900
C34 H34B 0.9900
C35 C36 1.509(9)
C35 H35A 0.9900
C35 H35B 0.9900
C36 C37 1.521(9)
C36 H36A 0.9900
C36 H36B 0.9900
C37 C38 1.512(8)
C37 H37A 0.9900
C37 H37B 0.9900
C38 C39 1.515(8)
C38 H38A 0.9900
C38 H38B 0.9900
C39 C40 1.532(9)
C39 H39A 0.9900
C39 H39B 0.9900
C40 H40A 0.9800
C40 H40B 0.9800
C40 H40C 0.9800
